data_4338122
loop_
_publ_author_name
'Talanov, Artem'
'Phelan, W. Adam'
'Kelly, Zachary A.'
'Siegler, Maxime A.'
'McQueen, Tyrel M.'

_publ_section_title
;
 Control of the Iridium Oxidation State in the Hollandite Iridate Solid
 Solution K1-xIr4O8.
;
_journal_issue 9
_journal_name_full 'Inorganic chemistry'
_journal_page_first 4500
_journal_page_last 4507
_journal_paper_doi 10.1021/ic5001667
_journal_volume 53
_journal_year 2014
_chemical_formula_moiety 'Ir4 K O8'
_chemical_formula_sum 'Ir4 K O8'
_chemical_formula_weight 935.90
_chemical_name_systematic
;
 ?
;
_space_group_IT_number 87
_symmetry_cell_setting tetragonal
_symmetry_space_group_name_Hall '-I 4'
_symmetry_space_group_name_H-M 'I 4/m'
_atom_sites_solution_primary direct
_atom_sites_solution_secondary difmap
_audit_creation_method SHELXL-97
_cell_angle_alpha 90
_cell_angle_beta 90
_cell_angle_gamma 90
_cell_formula_units_Z 2
_cell_length_a 10.0492(3)
_cell_length_b 10.0492(3)
_cell_length_c 3.14959(13)
_cell_measurement_reflns_used 2789
_cell_measurement_temperature 110(5)
_cell_measurement_theta_max 40.7190
_cell_measurement_theta_min 4.0350
_cell_volume 318.066(19)
_computing_structure_refinement 'SHELXL-97 (Sheldrick, 1997)'
_diffrn_ambient_temperature 110(5)
_diffrn_measured_fraction_theta_full 0.998
_diffrn_measured_fraction_theta_max 0.998
_diffrn_radiation_monochromator graphite
_diffrn_radiation_source 'fine-focus sealed tube'
_diffrn_radiation_type MoK\a
_diffrn_radiation_wavelength 0.71073
_diffrn_reflns_av_R_equivalents 0.0638
_diffrn_reflns_av_sigmaI/netI 0.0266
_diffrn_reflns_limit_h_max 18
_diffrn_reflns_limit_h_min -18
_diffrn_reflns_limit_k_max 18
_diffrn_reflns_limit_k_min -18
_diffrn_reflns_limit_l_max 5
_diffrn_reflns_limit_l_min -5
_diffrn_reflns_number 6659
_diffrn_reflns_theta_full 40.02
_diffrn_reflns_theta_max 40.02
_diffrn_reflns_theta_min 4.06
_exptl_absorpt_coefficient_mu 84.025
_exptl_absorpt_correction_T_max 0.611
_exptl_absorpt_correction_T_min 0.064
_exptl_absorpt_correction_type analytical
_exptl_crystal_colour silver
_exptl_crystal_density_diffrn 9.772
_exptl_crystal_density_method 'not measured'
_exptl_crystal_description needle
_exptl_crystal_F_000 782
_exptl_crystal_size_max 0.1483
_exptl_crystal_size_mid 0.0082
_exptl_crystal_size_min 0.0060
_refine_diff_density_max 3.476
_refine_diff_density_min -3.132
_refine_diff_density_rms 0.473
_refine_ls_extinction_method none
_refine_ls_goodness_of_fit_ref 1.081
_refine_ls_matrix_type full
_refine_ls_number_parameters 21
_refine_ls_number_reflns 558
_refine_ls_number_restraints 0
_refine_ls_restrained_S_all 1.081
_refine_ls_R_factor_all 0.0237
_refine_ls_R_factor_gt 0.0208
_refine_ls_shift/su_max 0.001
_refine_ls_shift/su_mean 0.000
_refine_ls_structure_factor_coef Fsqd
_refine_ls_weighting_details 'calc w=1/[\s^2^(Fo^2^)+(0.0160P)^2^+0.0000P] where P=(Fo^2^+2Fc^2^)/3'
_refine_ls_weighting_scheme calc
_refine_ls_wR_factor_gt 0.0410
_refine_ls_wR_factor_ref 0.0418
_reflns_number_gt 517
_reflns_number_total 558
_reflns_threshold_expression I>2sigma(I)
_cod_data_source_file ic5001667_si_001.cif
_cod_data_source_block shelxl
_cod_depositor_comments
;
The following automatic conversions were performed:

'_symmetry_cell_setting' value 'Tetragonal' changed to 'tetragonal'
according to
/usr/data/users/saulius/crontab/automatic-downloads/rss-feeds/ACS/lib/dictionaries/cif_core.dic
dictionary named 'cif_core.dic' version 2.4.2 from 2011-04-26.

Automatic conversion script
Id: cif_fix_values 2281 2013-09-26 08:29:07Z andrius 

 Adding full bibliography for 4338122.cif.
;
_cod_database_code 4338122

loop_
_symmetry_equiv_pos_as_xyz
'x, y, z'
'-x, -y, z'
'-y, x, z'
'y, -x, z'
'x+1/2, y+1/2, z+1/2'
'-x+1/2, -y+1/2, z+1/2'
'-y+1/2, x+1/2, z+1/2'
'y+1/2, -x+1/2, z+1/2'
'-x, -y, -z'
'x, y, -z'
'y, -x, -z'
'-y, x, -z'
'-x+1/2, -y+1/2, -z+1/2'
'x+1/2, y+1/2, -z+1/2'
'y+1/2, -x+1/2, -z+1/2'
'-y+1/2, x+1/2, -z+1/2'

loop_
_atom_site_label
_atom_site_type_symbol
_atom_site_fract_x
_atom_site_fract_y
_atom_site_fract_z
_atom_site_U_iso_or_equiv
_atom_site_adp_type
_atom_site_occupancy
_atom_site_symmetry_multiplicity
_atom_site_calc_flag
_atom_site_refinement_flags
K1 K 0.0000 0.0000 0.5000 0.124(5) Uani 1 8 d S
Ir1 Ir 0.351127(19) 0.166404(19) 0.0000 0.00452(6) Uani 1 2 d S
O1 O 0.8402(4) 0.5451(4) 0.0000 0.0066(6) Uani 1 2 d S
O2 O 0.8484(4) 0.7968(4) 0.0000 0.0058(6) Uani 1 2 d S

loop_
_atom_site_aniso_label
_atom_site_aniso_U_11
_atom_site_aniso_U_22
_atom_site_aniso_U_33
_atom_site_aniso_U_23
_atom_site_aniso_U_13
_atom_site_aniso_U_12
K1 0.0214(13) 0.0214(13) 0.329(14) 0.000 0.000 0.000
Ir1 0.00544(9) 0.00533(9) 0.00278(8) 0.000 0.000 0.00011(6)
O1 0.0094(17) 0.0066(15) 0.0038(14) 0.000 0.000 -0.0017(12)
O2 0.0063(16) 0.0071(16) 0.0039(14) 0.000 0.000 0.0008(12)

loop_
_atom_type_symbol
_atom_type_description
_atom_type_scat_dispersion_real
_atom_type_scat_dispersion_imag
_atom_type_scat_source
O O 0.0106 0.0060 'International Tables Vol C Tables 4.2.6.8 and 6.1.1.4'
K K 0.2009 0.2494 'International Tables Vol C Tables 4.2.6.8 and 6.1.1.4'
Ir Ir -1.4442 7.9887 'International Tables Vol C Tables 4.2.6.8 and 6.1.1.4'

loop_
_geom_angle_atom_site_label_1
_geom_angle_atom_site_label_2
_geom_angle_atom_site_label_3
_geom_angle
_geom_angle_site_symmetry_1
_geom_angle_site_symmetry_3
O2 K1 O2 180.00(12) 1_445 9_666
O2 K1 O2 106.05(4) 1_445 3_646
O2 K1 O2 73.95(4) 9_666 3_646
O2 K1 O2 63.45(8) 1_445 1_446
O2 K1 O2 116.55(8) 9_666 1_446
O2 K1 O2 73.95(4) 3_646 1_446
O2 K1 O2 73.95(4) 1_445 3_645
O2 K1 O2 106.05(4) 9_666 3_645
O2 K1 O2 63.45(8) 3_646 3_645
O2 K1 O2 106.05(4) 1_446 3_645
O2 K1 O2 73.95(4) 1_445 11_465
O2 K1 O2 106.05(4) 9_666 11_465
O2 K1 O2 180.0 3_646 11_465
O2 K1 O2 106.05(4) 1_446 11_465
O2 K1 O2 116.55(8) 3_645 11_465
O2 K1 O2 116.55(8) 1_445 9_665
O2 K1 O2 63.45(8) 9_666 9_665
O2 K1 O2 106.05(4) 3_646 9_665
O2 K1 O2 180.00(12) 1_446 9_665
O2 K1 O2 73.95(4) 3_645 9_665
O2 K1 O2 73.95(4) 11_465 9_665
O2 K1 O2 106.05(4) 1_445 11_466
O2 K1 O2 73.95(4) 9_666 11_466
O2 K1 O2 116.55(8) 3_646 11_466
O2 K1 O2 73.95(4) 1_446 11_466
O2 K1 O2 180.00(12) 3_645 11_466
O2 K1 O2 63.45(8) 11_465 11_466
O2 K1 O2 106.05(4) 9_665 11_466
O2 K1 K1 121.73(4) 1_445 1_556
O2 K1 K1 58.27(4) 9_666 1_556
O2 K1 K1 58.27(4) 3_646 1_556
O2 K1 K1 58.27(4) 1_446 1_556
O2 K1 K1 121.73(4) 3_645 1_556
O2 K1 K1 121.73(4) 11_465 1_556
O2 K1 K1 121.73(4) 9_665 1_556
O2 K1 K1 58.27(4) 11_466 1_556
O2 K1 K1 58.27(4) 1_445 1_554
O2 K1 K1 121.73(4) 9_666 1_554
O2 K1 K1 121.73(4) 3_646 1_554
O2 K1 K1 121.73(4) 1_446 1_554
O2 K1 K1 58.27(4) 3_645 1_554
O2 K1 K1 58.27(4) 11_465 1_554
O2 K1 K1 58.27(4) 9_665 1_554
O2 K1 K1 121.73(4) 11_466 1_554
K1 K1 K1 180.0 1_556 1_554
O2 K1 Ir1 146.08(5) 1_445 13
O2 K1 Ir1 33.92(5) 9_666 13
O2 K1 Ir1 100.75(8) 3_646 13
O2 K1 Ir1 146.08(5) 1_446 13
O2 K1 Ir1 100.75(8) 3_645 13
O2 K1 Ir1 79.25(8) 11_465 13
O2 K1 Ir1 33.92(5) 9_665 13
O2 K1 Ir1 79.25(8) 11_466 13
K1 K1 Ir1 90.0 1_556 13
K1 K1 Ir1 90.0 1_554 13
O2 K1 Ir1 33.92(5) 1_445 5_445
O2 K1 Ir1 146.08(5) 9_666 5_445
O2 K1 Ir1 79.25(8) 3_646 5_445
O2 K1 Ir1 33.92(5) 1_446 5_445
O2 K1 Ir1 79.25(8) 3_645 5_445
O2 K1 Ir1 100.75(8) 11_465 5_445
O2 K1 Ir1 146.08(5) 9_665 5_445
O2 K1 Ir1 100.75(8) 11_466 5_445
K1 K1 Ir1 90.0 1_556 5_445
K1 K1 Ir1 90.0 1_554 5_445
Ir1 K1 Ir1 180.000(2) 13 5_445
O1 Ir1 O1 91.9(2) 11_565 5_444
O1 Ir1 O1 91.9(2) 11_565 5_445
O1 Ir1 O1 104.28(19) 5_444 5_445
O1 Ir1 O2 171.52(17) 11_565 9_665
O1 Ir1 O2 93.26(14) 5_444 9_665
O1 Ir1 O2 93.26(14) 5_445 9_665
O1 Ir1 O2 92.01(15) 11_565 5_445
O1 Ir1 O2 175.61(15) 5_444 5_445
O1 Ir1 O2 77.50(13) 5_445 5_445
O2 Ir1 O2 82.60(14) 9_665 5_445
O1 Ir1 O2 92.01(15) 11_565 5_444
O1 Ir1 O2 77.50(13) 5_444 5_444
O1 Ir1 O2 175.61(15) 5_445 5_444
O2 Ir1 O2 82.60(14) 9_665 5_444
O2 Ir1 O2 100.45(18) 5_445 5_444
O1 Ir1 Ir1 132.85(9) 11_565 13_554
O1 Ir1 Ir1 83.88(11) 5_444 13_554
O1 Ir1 Ir1 134.66(12) 5_445 13_554
O2 Ir1 Ir1 41.42(7) 9_665 13_554
O2 Ir1 Ir1 92.03(10) 5_445 13_554
O2 Ir1 Ir1 41.18(11) 5_444 13_554
O1 Ir1 Ir1 132.85(9) 11_565 13
O1 Ir1 Ir1 134.66(12) 5_444 13
O1 Ir1 Ir1 83.88(11) 5_445 13
O2 Ir1 Ir1 41.42(7) 9_665 13
O2 Ir1 Ir1 41.18(11) 5_445 13
O2 Ir1 Ir1 92.03(10) 5_444 13
Ir1 Ir1 Ir1 61.690(8) 13_554 13
O1 Ir1 Ir1 90.0 11_565 1_556
O1 Ir1 Ir1 142.14(10) 5_444 1_556
O1 Ir1 Ir1 37.86(10) 5_445 1_556
O2 Ir1 Ir1 90.0 9_665 1_556
O2 Ir1 Ir1 39.77(9) 5_445 1_556
O2 Ir1 Ir1 140.23(9) 5_444 1_556
Ir1 Ir1 Ir1 120.845(4) 13_554 1_556
Ir1 Ir1 Ir1 59.155(4) 13 1_556
O1 Ir1 Ir1 90.0 11_565 1_554
O1 Ir1 Ir1 37.86(10) 5_444 1_554
O1 Ir1 Ir1 142.14(10) 5_445 1_554
O2 Ir1 Ir1 90.0 9_665 1_554
O2 Ir1 Ir1 140.23(9) 5_445 1_554
O2 Ir1 Ir1 39.77(9) 5_444 1_554
Ir1 Ir1 Ir1 59.155(4) 13_554 1_554
Ir1 Ir1 Ir1 120.845(4) 13 1_554
Ir1 Ir1 Ir1 180.000(14) 1_556 1_554
O1 Ir1 K1 67.91(12) 11_565 5_554
O1 Ir1 K1 125.49(10) 5_444 5_554
O1 Ir1 K1 125.49(10) 5_445 5_554
O2 Ir1 K1 103.61(12) 9_665 5_554
O2 Ir1 K1 54.64(10) 5_445 5_554
O2 Ir1 K1 54.64(10) 5_444 5_554
Ir1 Ir1 K1 76.711(7) 13_554 5_554
Ir1 Ir1 K1 76.711(7) 13 5_554
Ir1 Ir1 K1 90.0 1_556 5_554
Ir1 Ir1 K1 90.0 1_554 5_554
Ir1 O1 Ir1 127.79(10) 3_655 5
Ir1 O1 Ir1 127.79(10) 3_655 5_554
Ir1 O1 Ir1 104.28(19) 5 5_554
Ir1 O2 Ir1 97.40(14) 9_665 5_554
Ir1 O2 Ir1 97.40(14) 9_665 5
Ir1 O2 Ir1 100.45(18) 5_554 5
Ir1 O2 K1 112.12(14) 9_665 1_665
Ir1 O2 K1 146.47(17) 5_554 1_665
Ir1 O2 K1 91.45(7) 5 1_665
Ir1 O2 K1 112.12(14) 9_665 1_664
Ir1 O2 K1 91.45(7) 5_554 1_664
Ir1 O2 K1 146.47(17) 5 1_664
K1 O2 K1 63.45(8) 1_665 1_664

loop_
_geom_bond_atom_site_label_1
_geom_bond_atom_site_label_2
_geom_bond_distance
_geom_bond_site_symmetry_2
K1 O2 2.995(4) 1_445
K1 O2 2.995(4) 9_666
K1 O2 2.995(4) 3_646
K1 O2 2.995(4) 1_446
K1 O2 2.995(4) 3_645
K1 O2 2.995(4) 11_465
K1 O2 2.995(4) 9_665
K1 O2 2.995(4) 11_466
K1 K1 3.14959(12) 1_556
K1 K1 3.14959(13) 1_554
K1 Ir1 3.6710(2) 13
K1 Ir1 3.6710(2) 5_445
Ir1 O1 1.950(4) 11_565
Ir1 O1 1.995(3) 5_444
Ir1 O1 1.995(3) 5_445
Ir1 O2 2.039(4) 9_665
Ir1 O2 2.049(3) 5_445
Ir1 O2 2.049(3) 5_444
Ir1 Ir1 3.0715(3) 13_554
Ir1 Ir1 3.0715(3) 13
Ir1 Ir1 3.14959(13) 1_556
Ir1 Ir1 3.14959(13) 1_554
Ir1 K1 3.6710(2) 5_554
O1 Ir1 1.950(4) 3_655
O1 Ir1 1.995(3) 5
O1 Ir1 1.995(3) 5_554
O2 Ir1 2.039(4) 9_665
O2 Ir1 2.049(3) 5_554
O2 Ir1 2.049(3) 5
O2 K1 2.995(4) 1_665
O2 K1 2.995(4) 1_664
